data_7120406
loop_
_publ_author_name
'Ogoshi, Tomoki'
'Sueto, Ryuta'
'Hamada, Yukie'
'Doitomi, Kazuki'
'Hirao, Hajime'
'Sakata, Yoko'
'Akine, Shigehisa'
'Kakuta, Takahiro'
'Yamagishi, Tada-aki'

_publ_section_title
;
 Alkane-Length Sorting Using Activated Pillar[5]arene Crystals
;
_journal_name_full 'Chem. Commun.'
_journal_paper_doi 10.1039/C7CC04454B
_journal_year 2017
_chemical_formula_moiety C62H86O10
_chemical_formula_sum 'C62 H86 O10'
_chemical_formula_weight 991.30
_chemical_name_common 'pillar[5]arene heptane'
_space_group_crystal_system orthorhombic
_space_group_IT_number 60
_space_group_name_Hall '-P 2n 2ab'
_space_group_name_H-M_alt 'P b c n'
_symmetry_space_group_name_Hall '-P 2n 2ab'
_symmetry_space_group_name_H-M 'P b c n'
_atom_sites_solution_hydrogens geom
_audit_creation_method SHELXL-2014/7
_audit_update_record
;
2017-06-08 deposited with the CCDC.
2017-07-10 downloaded from the CCDC.
;
_cell_angle_alpha 90
_cell_angle_beta 90
_cell_angle_gamma 90
_cell_formula_units_Z 8
_cell_length_a 42.5349(7)
_cell_length_b 15.8092(7)
_cell_length_c 16.7646(18)
_cell_measurement_reflns_used 148010
_cell_measurement_temperature 90
_cell_measurement_theta_max 74.711
_cell_measurement_theta_min 2.982
_cell_volume 11273.2(13)
_computing_cell_refinement 'SAINT V8.37A/APEX3 (Bruker AXS Inc., 2015)'
_computing_data_collection 'Bruker Instrument Service V4.2.9 '
_computing_data_reduction 'SAINT V8.37A/APEX3 (Bruker AXS Inc., 2015)'
_computing_molecular_graphics ORTEP-3
_computing_publication_material ORTEP-3
_computing_structure_refinement 'SHELXL-2014 (Sheldrick, 2014)'
_computing_structure_solution 'SHELXS-97 (Sheldrick, 1997)'
_diffrn_ambient_temperature 90
_diffrn_detector_area_resol_mean 10.4167
_diffrn_measured_fraction_theta_full 0.996
_diffrn_measured_fraction_theta_max 0.995
_diffrn_measurement_device_type 'Bruker D8 goniometer'
_diffrn_measurement_method 'phi and omega scans'
_diffrn_radiation_type CuK\a
_diffrn_radiation_wavelength 1.54178
_diffrn_reflns_av_R_equivalents 0.0412
_diffrn_reflns_av_unetI/netI 0.0237
_diffrn_reflns_Laue_measured_fraction_full 0.996
_diffrn_reflns_Laue_measured_fraction_max 0.995
_diffrn_reflns_limit_h_max 53
_diffrn_reflns_limit_h_min -53
_diffrn_reflns_limit_k_max 19
_diffrn_reflns_limit_k_min -19
_diffrn_reflns_limit_l_max 20
_diffrn_reflns_limit_l_min -20
_diffrn_reflns_number 148010
_diffrn_reflns_point_group_measured_fraction_full 0.996
_diffrn_reflns_point_group_measured_fraction_max 0.995
_diffrn_reflns_theta_full 67.679
_diffrn_reflns_theta_max 74.711
_diffrn_reflns_theta_min 2.982
_diffrn_source 'fine-focus rotating anode'
_exptl_absorpt_coefficient_mu 0.615
_exptl_absorpt_correction_T_max 0.7538
_exptl_absorpt_correction_T_min 0.6837
_exptl_absorpt_correction_type multi-scan
_exptl_absorpt_process_details 'SADABS-2014/5 (Sheldrick, 1996 / Bruker AXS)'
_exptl_crystal_colour colorless
_exptl_crystal_density_diffrn 1.168
_exptl_crystal_description prismatic
_exptl_crystal_F_000 4304
_exptl_crystal_size_max 0.610
_exptl_crystal_size_mid 0.580
_exptl_crystal_size_min 0.410
_refine_diff_density_max 0.782
_refine_diff_density_min -0.393
_refine_diff_density_rms 0.069
_refine_ls_extinction_method none
_refine_ls_goodness_of_fit_ref 1.098
_refine_ls_hydrogen_treatment constr
_refine_ls_matrix_type full
_refine_ls_number_parameters 788
_refine_ls_number_reflns 11505
_refine_ls_number_restraints 193
_refine_ls_restrained_S_all 1.091
_refine_ls_R_factor_all 0.0961
_refine_ls_R_factor_gt 0.0951
_refine_ls_shift/su_max 0.000
_refine_ls_shift/su_mean 0.000
_refine_ls_structure_factor_coef Fsqd
_refine_ls_weighting_details 'w=1/[\s^2^(Fo^2^)+(0.1309P)^2^+12.5742P] where P=(Fo^2^+2Fc^2^)/3'
_refine_ls_weighting_scheme calc
_refine_ls_wR_factor_gt 0.2675
_refine_ls_wR_factor_ref 0.2682
_reflns_Friedel_coverage 0.000
_reflns_number_gt 11201
_reflns_number_total 11505
_reflns_threshold_expression 'I > 2\s(I)'
_cod_data_source_file c7cc04454b2.cif
_cod_data_source_block ogoshi027
_cod_database_code 7120406
_shelx_shelxl_version_number 2014/7
_shelx_space_group_comment
;
The symmetry employed for this shelxl refinement is uniquely defined
by the following loop, which should always be used as a source of
symmetry information in preference to the above space-group names.
They are only intended as comments.
;
_shelx_estimated_absorpt_t_min 0.705
_shelx_estimated_absorpt_t_max 0.787

loop_
_space_group_symop_operation_xyz
'x, y, z'
'-x+1/2, -y+1/2, z+1/2'
'x+1/2, -y+1/2, -z'
'-x, y, -z+1/2'
'-x, -y, -z'
'x-1/2, y-1/2, -z-1/2'
'-x-1/2, y-1/2, z'
'x, -y, z-1/2'

loop_
_atom_site_label
_atom_site_type_symbol
_atom_site_fract_x
_atom_site_fract_y
_atom_site_fract_z
_atom_site_U_iso_or_equiv
_atom_site_adp_type
_atom_site_occupancy
_atom_site_site_symmetry_order
_atom_site_calc_flag
_atom_site_refinement_flags_posn
_atom_site_refinement_flags_adp
_atom_site_refinement_flags_occupancy
_atom_site_disorder_assembly
_atom_site_disorder_group
C1 C 0.15232(7) 0.46229(18) -0.15536(16) 0.0443(6) Uani 1 1 d . . . . .
H1 H 0.1552 0.5239 -0.1478 0.053 Uiso 1 1 calc R U . . .
H2 H 0.1561 0.4497 -0.2124 0.053 Uiso 1 1 calc R U . . .
C2 C 0.02469(7) 0.3633(2) -0.06592(18) 0.0476(6) Uani 1 1 d . . . . .
H3 H 0.0131 0.4126 -0.0444 0.057 Uiso 1 1 calc R U . . .
H4 H 0.0128 0.3415 -0.1123 0.057 Uiso 1 1 calc R U . . .
C3 C 0.03871(7) 0.10038(19) 0.17593(17) 0.0460(6) Uani 1 1 d . . . . .
H5 H 0.0295 0.0464 0.1573 0.055 Uiso 1 1 calc R U . . .
H6 H 0.0277 0.1172 0.2254 0.055 Uiso 1 1 calc R U . . .
C4 C 0.17294(7) 0.05399(18) 0.23842(16) 0.0445(6) Uani 1 1 d . . . . .
H7 H 0.1771 0.0649 0.2956 0.053 Uiso 1 1 calc R U . . .
H8 H 0.1788 -0.0054 0.2271 0.053 Uiso 1 1 calc R U . . .
C5 C 0.24586(6) 0.2834(2) 0.03772(17) 0.0472(6) Uani 1 1 d . . . . .
H9 H 0.2580 0.3241 0.0703 0.057 Uiso 1 1 calc R U . . .
H10 H 0.2607 0.2527 0.0027 0.057 Uiso 1 1 calc R U . . .
C6 C 0.11896(7) 0.43974(17) -0.13531(16) 0.0418(6) Uani 1 1 d . . . . .
C7 C 0.10277(7) 0.47979(18) -0.07274(17) 0.0440(6) Uani 1 1 d . . . . .
C8 C 0.07215(7) 0.45564(18) -0.05278(17) 0.0441(6) Uani 1 1 d . . . . .
H11 H 0.0616 0.4840 -0.0107 0.053 Uiso 1 1 calc R U . . .
C9 C 0.05705(6) 0.39148(19) -0.09305(17) 0.0440(6) Uani 1 1 d . . . . .
C10 C 0.07230(7) 0.35212(17) -0.15654(16) 0.0420(6) Uani 1 1 d . . . . .
C11 C 0.10313(7) 0.37541(17) -0.17655(16) 0.0418(6) Uani 1 1 d . . . . .
H12 H 0.1135 0.3470 -0.2190 0.050 Uiso 1 1 calc R U . . .
C12 C 0.02655(6) 0.29555(19) -0.00288(18) 0.0448(6) Uani 1 1 d . . . . .
C13 C 0.02835(6) 0.31549(19) 0.07851(18) 0.0450(6) Uani 1 1 d . . . . .
C14 C 0.03119(6) 0.25185(18) 0.13523(16) 0.0415(6) Uani 1 1 d . . . . .
H13 H 0.0314 0.2664 0.1902 0.050 Uiso 1 1 calc R U . . .
C15 C 0.03374(6) 0.16742(19) 0.11313(16) 0.0431(6) Uani 1 1 d . . . . .
C16 C 0.03283(6) 0.14725(18) 0.03217(16) 0.0401(6) Uani 1 1 d . . . . .
C17 C 0.02844(6) 0.21126(19) -0.02487(17) 0.0430(6) Uani 1 1 d . . . . .
H14 H 0.0267 0.1964 -0.0796 0.052 Uiso 1 1 calc R U . . .
C18 C 0.07318(6) 0.08729(18) 0.19390(16) 0.0418(6) Uani 1 1 d . . . . .
C19 C 0.08890(6) 0.13638(17) 0.25129(15) 0.0403(6) Uani 1 1 d . . . . .
C20 C 0.12088(6) 0.12425(17) 0.26502(15) 0.0403(6) Uani 1 1 d . . . . .
H15 H 0.1311 0.1571 0.3047 0.048 Uiso 1 1 calc R U . . .
C21 C 0.13801(7) 0.06568(18) 0.22237(16) 0.0418(6) Uani 1 1 d . . . . .
C22 C 0.12303(7) 0.01908(17) 0.16242(15) 0.0410(6) Uani 1 1 d . . . . .
C23 C 0.09057(7) 0.02951(18) 0.15042(16) 0.0438(6) Uani 1 1 d . . . . .
H16 H 0.0803 -0.0041 0.1114 0.053 Uiso 1 1 calc R U . . .
C24 C 0.19320(6) 0.11154(18) 0.18896(16) 0.0422(6) Uani 1 1 d . . . . .
C25 C 0.20174(6) 0.19210(19) 0.21605(16) 0.0419(6) Uani 1 1 d . . . . .
C26 C 0.21956(6) 0.24569(19) 0.16732(17) 0.0432(6) Uani 1 1 d . . . . .
H17 H 0.2252 0.3002 0.1863 0.052 Uiso 1 1 calc R U . . .
C27 C 0.22907(6) 0.2208(2) 0.09218(16) 0.0444(6) Uani 1 1 d . . . . .
C28 C 0.22115(6) 0.1402(2) 0.06511(17) 0.0457(6) Uani 1 1 d . . . . .
C29 C 0.20360(7) 0.08696(19) 0.11329(16) 0.0451(6) Uani 1 1 d . . . . .
H18 H 0.1985 0.0320 0.0944 0.054 Uiso 1 1 calc R U . . .
C30 C 0.22226(6) 0.3306(2) -0.01272(16) 0.0434(6) Uani 1 1 d . . . . .
C31 C 0.20866(6) 0.40706(19) 0.01412(16) 0.0433(6) Uani 1 1 d . . . . .
C32 C 0.18631(7) 0.44847(18) -0.03254(16) 0.0428(6) Uani 1 1 d . . . . .
H19 H 0.1774 0.4999 -0.0141 0.051 Uiso 1 1 calc R U . . .
C33 C 0.17693(6) 0.41566(18) -0.10558(16) 0.0419(6) Uani 1 1 d . . . . .
C34 C 0.19008(7) 0.34019(19) -0.13170(16) 0.0435(6) Uani 1 1 d . . . . .
C35 C 0.21274(7) 0.29972(19) -0.08600(16) 0.0442(6) Uani 1 1 d . . . . .
H20 H 0.2220 0.2492 -0.1057 0.053 Uiso 1 1 calc R U . . .
O1 O 0.11887(5) 0.54639(14) -0.03653(13) 0.0515(5) Uani 1 1 d . . . . .
C36 C 0.10779(8) 0.5720(2) 0.04049(18) 0.0527(7) Uani 1 1 d . . . . .
H21 H 0.1091 0.5242 0.0786 0.063 Uiso 1 1 calc R U . . .
H22 H 0.0856 0.5909 0.0372 0.063 Uiso 1 1 calc R U . . .
C37 C 0.12851(9) 0.6436(2) 0.0675(2) 0.0586(8) Uani 1 1 d . . . . .
H23 H 0.1216 0.6633 0.1201 0.088 Uiso 1 1 calc R U . . .
H24 H 0.1271 0.6902 0.0291 0.088 Uiso 1 1 calc R U . . .
H25 H 0.1503 0.6239 0.0709 0.088 Uiso 1 1 calc R U . . .
O2 O 0.05598(5) 0.28949(13) -0.19576(12) 0.0478(5) Uani 1 1 d . . . . .
C38 C 0.06823(9) 0.2590(2) -0.2696(2) 0.0598(8) Uani 1 1 d . . . . .
H26 H 0.0886 0.2303 -0.2610 0.072 Uiso 1 1 calc R U . . .
H27 H 0.0714 0.3064 -0.3073 0.072 Uiso 1 1 calc R U . . .
C39 C 0.04428(10) 0.1974(3) -0.3024(2) 0.0740(11) Uani 1 1 d . . . . .
H28 H 0.0501 0.1817 -0.3571 0.111 Uiso 1 1 calc R U . . .
H29 H 0.0235 0.2239 -0.3026 0.111 Uiso 1 1 calc R U . . .
H30 H 0.0438 0.1465 -0.2690 0.111 Uiso 1 1 calc R U . . .
O3 O 0.02689(5) 0.40070(14) 0.09721(14) 0.0561(6) Uani 1 1 d . . . . .
C40 C 0.03597(9) 0.4238(2) 0.1766(2) 0.0605(8) Uani 1 1 d . . . . .
H31 H 0.0574 0.4026 0.1881 0.073 Uiso 1 1 calc R U . . .
H32 H 0.0213 0.3985 0.2158 0.073 Uiso 1 1 calc R U . . .
C41 C 0.03523(10) 0.5179(2) 0.1828(2) 0.0672(9) Uani 1 1 d . . . . .
H33 H 0.0436 0.5352 0.2348 0.101 Uiso 1 1 calc R U . . .
H34 H 0.0135 0.5377 0.1774 0.101 Uiso 1 1 calc R U . . .
H35 H 0.0481 0.5425 0.1402 0.101 Uiso 1 1 calc R U . . .
O4 O 0.03648(5) 0.06322(13) 0.01331(12) 0.0469(5) Uani 1 1 d . . . . .
C42 C 0.03326(7) 0.0380(2) -0.06835(16) 0.0484(7) Uani 1 1 d . . . . .
H36 H 0.0474 0.0720 -0.1026 0.058 Uiso 1 1 calc R U . . .
H37 H 0.0114 0.0467 -0.0866 0.058 Uiso 1 1 calc R U . . .
C43 C 0.04178(8) -0.0535(2) -0.07326(19) 0.0544(7) Uani 1 1 d . . . . .
H38 H 0.0383 -0.0739 -0.1278 0.082 Uiso 1 1 calc R U . . .
H39 H 0.0286 -0.0860 -0.0363 0.082 Uiso 1 1 calc R U . . .
H40 H 0.0640 -0.0608 -0.0590 0.082 Uiso 1 1 calc R U . . .
O5 O 0.07026(5) 0.19493(13) 0.29038(11) 0.0452(5) Uani 1 1 d . . . . .
C44 C 0.08423(7) 0.2417(2) 0.3543(2) 0.0535(7) Uani 1 1 d . . . . .
H41 H 0.1017 0.2774 0.3343 0.064 Uiso 1 1 calc R U . . .
H42 H 0.0926 0.2029 0.3955 0.064 Uiso 1 1 calc R U . . .
C45 C 0.05830(8) 0.2962(2) 0.3887(2) 0.0663(10) Uani 1 1 d . . . . .
H43 H 0.0664 0.3282 0.4343 0.099 Uiso 1 1 calc R U . . .
H44 H 0.0409 0.2601 0.4062 0.099 Uiso 1 1 calc R U . . .
H45 H 0.0508 0.3356 0.3477 0.099 Uiso 1 1 calc R U . . .
O6 O 0.14107(5) -0.03675(13) 0.11965(12) 0.0501(5) Uani 1 1 d . . . . .
C46 C 0.12671(7) -0.0788(2) 0.05339(19) 0.0518(7) Uani 1 1 d . . . . .
H46 H 0.1153 -0.0373 0.0200 0.062 Uiso 1 1 calc R U . . .
H47 H 0.1114 -0.1213 0.0728 0.062 Uiso 1 1 calc R U . . .
C47 C 0.15180(8) -0.1211(2) 0.00525(19) 0.0545(7) Uani 1 1 d . . . . .
H48 H 0.1423 -0.1483 -0.0414 0.082 Uiso 1 1 calc R U . . .
H49 H 0.1624 -0.1639 0.0380 0.082 Uiso 1 1 calc R U . . .
H50 H 0.1672 -0.0789 -0.0124 0.082 Uiso 1 1 calc R U . . .
O7 O 0.19086(5) 0.21435(12) 0.29033(11) 0.0433(4) Uani 1 1 d . . . . .
C48 C 0.20205(7) 0.29292(19) 0.32320(16) 0.0438(6) Uani 1 1 d . . . . .
H51 H 0.1968 0.3405 0.2872 0.053 Uiso 1 1 calc R U . . .
H52 H 0.2252 0.2910 0.3301 0.053 Uiso 1 1 calc R U . . .
C49 C 0.18631(7) 0.3043(2) 0.40191(18) 0.0483(7) Uani 1 1 d . . . . .
H53 H 0.1941 0.3560 0.4273 0.072 Uiso 1 1 calc R U . . .
H54 H 0.1909 0.2556 0.4361 0.072 Uiso 1 1 calc R U . . .
H55 H 0.1635 0.3089 0.3940 0.072 Uiso 1 1 calc R U . . .
O8 O 0.23213(5) 0.11771(14) -0.00963(12) 0.0501(5) Uani 1 1 d . . . . .
C50 C 0.22282(7) 0.0371(2) -0.04089(18) 0.0507(7) Uani 1 1 d . . . . .
H56 H 0.1997 0.0346 -0.0461 0.061 Uiso 1 1 calc R U . . .
H57 H 0.2297 -0.0086 -0.0045 0.061 Uiso 1 1 calc R U . . .
C51 C 0.23796(7) 0.0264(2) -0.12121(18) 0.0550(8) Uani 1 1 d . . . . .
H58 H 0.2316 -0.0279 -0.1442 0.083 Uiso 1 1 calc R U . . .
H59 H 0.2609 0.0278 -0.1153 0.083 Uiso 1 1 calc R U . . .
H60 H 0.2313 0.0724 -0.1565 0.083 Uiso 1 1 calc R U . . .
O9 O 0.21883(5) 0.43385(14) 0.08723(11) 0.0474(5) Uani 1 1 d . . . . .
C52 C 0.20733(7) 0.5150(2) 0.11545(17) 0.0486(7) Uani 1 1 d . . . . .
H61 H 0.1841 0.5150 0.1174 0.058 Uiso 1 1 calc R U . . .
H62 H 0.2143 0.5608 0.0793 0.058 Uiso 1 1 calc R U . . .
C53 C 0.22065(7) 0.5281(2) 0.19753(18) 0.0522(7) Uani 1 1 d . . . . .
H63 H 0.2133 0.5824 0.2188 0.078 Uiso 1 1 calc R U . . .
H64 H 0.2437 0.5283 0.1947 0.078 Uiso 1 1 calc R U . . .
H65 H 0.2137 0.4822 0.2326 0.078 Uiso 1 1 calc R U . . .
O10 O 0.18003(5) 0.30882(13) -0.20438(12) 0.0470(5) Uani 1 1 d . . . . .
C54 C 0.19546(8) 0.2357(2) -0.23414(18) 0.0519(7) Uani 1 1 d . . . . .
H66 H 0.1918 0.1871 -0.1981 0.062 Uiso 1 1 calc R U . . .
H67 H 0.2184 0.2458 -0.2376 0.062 Uiso 1 1 calc R U . . .
C55 C 0.18236(9) 0.2173(2) -0.31521(19) 0.0574(8) Uani 1 1 d . . . . .
H68 H 0.1913 0.1643 -0.3353 0.086 Uiso 1 1 calc R U . . .
H69 H 0.1877 0.2636 -0.3516 0.086 Uiso 1 1 calc R U . . .
H70 H 0.1594 0.2120 -0.3118 0.086 Uiso 1 1 calc R U . . .
C56 C 0.1325(3) 0.3876(9) 0.2079(7) 0.070(3) Uani 0.413(3) 1 d D U P A 1
H71 H 0.1179 0.4207 0.2407 0.105 Uiso 0.413(3) 1 calc R U P A 1
H72 H 0.1436 0.3467 0.2415 0.105 Uiso 0.413(3) 1 calc R U P A 1
H73 H 0.1477 0.4256 0.1827 0.105 Uiso 0.413(3) 1 calc R U P A 1
C57 C 0.1148(3) 0.3423(7) 0.1458(6) 0.055(2) Uani 0.413(3) 1 d D U P A 1
H74 H 0.1031 0.3846 0.1138 0.066 Uiso 0.413(3) 1 calc R U P A 1
H75 H 0.0990 0.3060 0.1725 0.066 Uiso 0.413(3) 1 calc R U P A 1
C58 C 0.1338(3) 0.2875(7) 0.0891(5) 0.050(2) Uani 0.413(3) 1 d D U P A 1
H76 H 0.1492 0.3236 0.0611 0.060 Uiso 0.413(3) 1 calc R U P A 1
H77 H 0.1456 0.2453 0.1207 0.060 Uiso 0.413(3) 1 calc R U P A 1
C59 C 0.11478(19) 0.2426(6) 0.0292(6) 0.0509(18) Uani 0.413(3) 1 d D U P A 1
H78 H 0.1034 0.2856 -0.0026 0.061 Uiso 0.413(3) 1 calc R U P A 1
H79 H 0.0988 0.2088 0.0579 0.061 Uiso 0.413(3) 1 calc R U P A 1
C60 C 0.1316(2) 0.1844(7) -0.0282(5) 0.0503(18) Uani 0.413(3) 1 d D U P A 1
H80 H 0.1468 0.2181 -0.0599 0.060 Uiso 0.413(3) 1 calc R U P A 1
H81 H 0.1438 0.1423 0.0028 0.060 Uiso 0.413(3) 1 calc R U P A 1
C61 C 0.11030(18) 0.1388(5) -0.0838(5) 0.0545(17) Uani 0.413(3) 1 d D U P A 1
H82 H 0.0970 0.1812 -0.1114 0.065 Uiso 0.413(3) 1 calc R U P A 1
H83 H 0.0961 0.1025 -0.0518 0.065 Uiso 0.413(3) 1 calc R U P A 1
C62 C 0.1259(2) 0.0845(6) -0.1461(5) 0.058(2) Uani 0.413(3) 1 d D U P A 1
H84 H 0.1098 0.0575 -0.1793 0.087 Uiso 0.413(3) 1 calc R U P A 1
H85 H 0.1395 0.1198 -0.1797 0.087 Uiso 0.413(3) 1 calc R U P A 1
H86 H 0.1386 0.0408 -0.1199 0.087 Uiso 0.413(3) 1 calc R U P A 1
C63 C 0.1334(5) 0.3606(15) 0.1811(12) 0.053(4) Uani 0.416(3) 1 d D U P B 2
H87 H 0.1195 0.4036 0.2042 0.080 Uiso 0.416(3) 1 calc R U P B 2
H88 H 0.1386 0.3183 0.2218 0.080 Uiso 0.416(3) 1 calc R U P B 2
H89 H 0.1528 0.3876 0.1622 0.080 Uiso 0.416(3) 1 calc R U P B 2
C64 C 0.1174(2) 0.3191(6) 0.1137(6) 0.0411(18) Uani 0.416(3) 1 d D U P B 2
H90 H 0.1118 0.3629 0.0739 0.049 Uiso 0.416(3) 1 calc R U P B 2
H91 H 0.0976 0.2938 0.1334 0.049 Uiso 0.416(3) 1 calc R U P B 2
C65 C 0.1364(4) 0.2510(9) 0.0723(9) 0.046(4) Uani 0.416(3) 1 d D U P B 2
H92 H 0.1561 0.2768 0.0523 0.056 Uiso 0.416(3) 1 calc R U P B 2
H93 H 0.1423 0.2080 0.1125 0.056 Uiso 0.416(3) 1 calc R U P B 2
C66 C 0.1208(2) 0.2069(6) 0.0045(6) 0.0395(17) Uani 0.416(3) 1 d D U P B 2
H94 H 0.1161 0.2489 -0.0376 0.047 Uiso 0.416(3) 1 calc R U P B 2
H95 H 0.1006 0.1831 0.0233 0.047 Uiso 0.416(3) 1 calc R U P B 2
C67 C 0.1401(3) 0.1366(6) -0.0314(6) 0.046(2) Uani 0.416(3) 1 d D U P B 2
H96 H 0.1470 0.0986 0.0121 0.056 Uiso 0.416(3) 1 calc R U P B 2
H97 H 0.1592 0.1617 -0.0554 0.056 Uiso 0.416(3) 1 calc R U P B 2
C68 C 0.12390(18) 0.0838(5) -0.0942(5) 0.0493(16) Uani 0.416(3) 1 d D U P B 2
H98 H 0.1058 0.0545 -0.0693 0.059 Uiso 0.416(3) 1 calc R U P B 2
H99 H 0.1387 0.0399 -0.1131 0.059 Uiso 0.416(3) 1 calc R U P B 2
C69 C 0.1121(2) 0.1331(5) -0.1659(5) 0.0515(18) Uani 0.416(3) 1 d D U P B 2
H100 H 0.1019 0.0943 -0.2035 0.077 Uiso 0.416(3) 1 calc R U P B 2
H101 H 0.0969 0.1758 -0.1483 0.077 Uiso 0.416(3) 1 calc R U P B 2
H102 H 0.1299 0.1611 -0.1922 0.077 Uiso 0.416(3) 1 calc R U P B 2
C70 C 0.1383(15) 0.372(4) 0.179(3) 0.057(9) Uani 0.171(3) 1 d D U P C 3
H103 H 0.1279 0.4245 0.1955 0.085 Uiso 0.171(3) 1 calc R U P C 3
H104 H 0.1345 0.3282 0.2197 0.085 Uiso 0.171(3) 1 calc R U P C 3
H105 H 0.1610 0.3820 0.1744 0.085 Uiso 0.171(3) 1 calc R U P C 3
C71 C 0.1256(5) 0.3437(14) 0.1018(14) 0.051(5) Uani 0.171(3) 1 d D U P C 3
H106 H 0.1291 0.3891 0.0620 0.061 Uiso 0.171(3) 1 calc R U P C 3
H107 H 0.1027 0.3354 0.1072 0.061 Uiso 0.171(3) 1 calc R U P C 3
C72 C 0.1402(9) 0.262(2) 0.071(2) 0.042(5) Uani 0.171(3) 1 d D U P C 3
H108 H 0.1632 0.2708 0.0660 0.050 Uiso 0.171(3) 1 calc R U P C 3
H109 H 0.1366 0.2172 0.1104 0.050 Uiso 0.171(3) 1 calc R U P C 3
C73 C 0.1281(5) 0.2324(13) -0.0080(11) 0.042(4) Uani 0.171(3) 1 d D U P C 3
H110 H 0.1300 0.2789 -0.0473 0.051 Uiso 0.171(3) 1 calc R U P C 3
H111 H 0.1055 0.2184 -0.0026 0.051 Uiso 0.171(3) 1 calc R U P C 3
C74 C 0.1452(6) 0.1560(16) -0.0397(13) 0.046(5) Uani 0.171(3) 1 d D U P C 3
H112 H 0.1681 0.1673 -0.0359 0.056 Uiso 0.171(3) 1 calc R U P C 3
H113 H 0.1406 0.1078 -0.0039 0.056 Uiso 0.171(3) 1 calc R U P C 3
C75 C 0.1382(4) 0.1287(13) -0.1235(11) 0.057(4) Uani 0.171(3) 1 d D U P C 3
H114 H 0.1526 0.0819 -0.1379 0.068 Uiso 0.171(3) 1 calc R U P C 3
H115 H 0.1427 0.1765 -0.1599 0.068 Uiso 0.171(3) 1 calc R U P C 3
C76 C 0.1049(5) 0.1000(19) -0.1366(16) 0.067(6) Uani 0.171(3) 1 d D U P C 3
H116 H 0.1022 0.0833 -0.1925 0.101 Uiso 0.171(3) 1 calc R U P C 3
H117 H 0.1004 0.0516 -0.1019 0.101 Uiso 0.171(3) 1 calc R U P C 3
H118 H 0.0905 0.1463 -0.1240 0.101 Uiso 0.171(3) 1 calc R U P C 3

loop_
_atom_site_aniso_label
_atom_site_aniso_U_11
_atom_site_aniso_U_22
_atom_site_aniso_U_33
_atom_site_aniso_U_23
_atom_site_aniso_U_13
_atom_site_aniso_U_12
C1 0.0527(15) 0.0456(14) 0.0346(13) -0.0013(11) 0.0001(11) -0.0032(12)
C2 0.0403(13) 0.0574(17) 0.0452(15) 0.0000(13) -0.0069(11) 0.0021(12)
C3 0.0445(14) 0.0565(16) 0.0371(13) -0.0017(12) -0.0001(11) -0.0110(12)
C4 0.0506(15) 0.0474(15) 0.0355(13) -0.0027(11) -0.0082(11) 0.0043(12)
C5 0.0382(13) 0.0661(18) 0.0373(13) -0.0019(13) 0.0009(11) -0.0003(12)
C6 0.0515(14) 0.0392(13) 0.0347(13) -0.0001(10) -0.0083(11) 0.0026(11)
C7 0.0489(14) 0.0440(14) 0.0390(14) -0.0026(11) -0.0044(11) 0.0002(11)
C8 0.0482(14) 0.0449(14) 0.0392(14) -0.0010(11) -0.0032(11) 0.0059(11)
C9 0.0430(14) 0.0491(15) 0.0397(14) 0.0070(12) -0.0078(11) 0.0060(11)
C10 0.0523(15) 0.0381(13) 0.0356(13) 0.0021(10) -0.0075(11) 0.0001(11)
C11 0.0499(14) 0.0421(14) 0.0333(12) 0.0018(10) -0.0030(11) 0.0018(11)
C12 0.0346(12) 0.0535(16) 0.0463(15) -0.0042(12) -0.0060(11) 0.0015(11)
C13 0.0357(13) 0.0532(16) 0.0461(15) -0.0055(12) -0.0029(11) 0.0005(11)
C14 0.0355(12) 0.0542(15) 0.0349(13) -0.0066(11) -0.0019(10) -0.0036(11)
C15 0.0336(12) 0.0585(16) 0.0372(13) -0.0022(12) -0.0016(10) -0.0072(11)
C16 0.0353(12) 0.0490(14) 0.0359(13) -0.0036(11) 0.0009(10) -0.0098(10)
C17 0.0358(13) 0.0548(16) 0.0384(13) -0.0010(12) -0.0041(10) -0.0068(11)
C18 0.0443(14) 0.0482(14) 0.0327(12) 0.0003(11) 0.0009(10) -0.0110(11)
C19 0.0463(13) 0.0439(14) 0.0308(12) 0.0017(10) 0.0002(10) -0.0056(11)
C20 0.0487(14) 0.0405(13) 0.0317(12) -0.0019(10) -0.0046(10) -0.0044(11)
C21 0.0490(14) 0.0437(14) 0.0326(12) 0.0021(11) -0.0032(11) -0.0027(11)
C22 0.0532(15) 0.0381(13) 0.0315(12) -0.0015(10) -0.0027(11) -0.0014(11)
C23 0.0521(15) 0.0440(14) 0.0353(13) -0.0010(11) -0.0040(11) -0.0094(11)
C24 0.0441(13) 0.0489(15) 0.0336(13) -0.0011(11) -0.0063(10) 0.0073(11)
C25 0.0382(12) 0.0557(16) 0.0318(12) -0.0030(11) -0.0035(10) 0.0039(11)
C26 0.0362(12) 0.0519(15) 0.0415(14) -0.0035(12) -0.0021(10) 0.0003(11)
C27 0.0388(13) 0.0596(17) 0.0348(13) 0.0021(12) -0.0048(10) 0.0050(12)
C28 0.0397(13) 0.0600(17) 0.0373(13) -0.0032(12) -0.0012(11) 0.0081(12)
C29 0.0469(14) 0.0505(15) 0.0380(14) -0.0041(12) -0.0054(11) 0.0067(12)
C30 0.0346(12) 0.0616(17) 0.0340(13) 0.0008(12) 0.0041(10) -0.0027(11)
C31 0.0430(13) 0.0531(15) 0.0337(13) -0.0001(11) 0.0032(10) -0.0085(11)
C32 0.0460(14) 0.0455(14) 0.0370(13) -0.0018(11) 0.0064(11) -0.0089(11)
C33 0.0464(14) 0.0455(14) 0.0339(13) 0.0011(11) 0.0012(10) -0.0096(11)
C34 0.0458(14) 0.0499(15) 0.0347(13) -0.0042(11) 0.0008(11) -0.0080(12)
C35 0.0436(14) 0.0534(16) 0.0358(13) -0.0021(11) 0.0029(11) -0.0018(12)
O1 0.0580(12) 0.0519(12) 0.0446(11) -0.0162(9) -0.0005(9) -0.0043(9)
C36 0.0690(19) 0.0513(16) 0.0378(15) -0.0050(12) 0.0028(13) -0.0030(14)
C37 0.074(2) 0.0555(18) 0.0461(16) -0.0161(14) 0.0089(15) -0.0095(15)
O2 0.0507(11) 0.0501(11) 0.0427(10) -0.0026(9) -0.0073(8) -0.0024(9)
C38 0.071(2) 0.0571(18) 0.0512(18) -0.0134(15) 0.0040(15) -0.0116(16)
C39 0.074(2) 0.083(3) 0.065(2) -0.028(2) 0.0007(19) -0.016(2)
O3 0.0612(13) 0.0536(12) 0.0535(12) -0.0131(10) -0.0111(10) 0.0132(10)
C40 0.071(2) 0.063(2) 0.0473(17) -0.0114(15) -0.0015(15) 0.0119(16)
C41 0.089(3) 0.057(2) 0.0557(19) -0.0141(16) 0.0079(18) 0.0112(18)
O4 0.0525(11) 0.0507(11) 0.0375(10) -0.0044(8) -0.0012(8) -0.0104(9)
C42 0.0508(15) 0.0611(17) 0.0332(13) -0.0091(12) 0.0018(11) -0.0111(13)
C43 0.0532(16) 0.0647(19) 0.0454(16) -0.0129(14) 0.0013(13) -0.0105(14)
O5 0.0463(10) 0.0512(11) 0.0381(10) -0.0079(8) 0.0005(8) -0.0035(8)
C44 0.0491(15) 0.0587(18) 0.0526(17) -0.0172(14) -0.0054(13) -0.0030(13)
C45 0.0562(18) 0.071(2) 0.072(2) -0.0309(19) -0.0106(16) 0.0083(16)
O6 0.0582(12) 0.0509(11) 0.0412(10) -0.0108(9) -0.0096(9) 0.0055(9)
C46 0.0598(17) 0.0510(16) 0.0446(15) -0.0128(13) -0.0058(13) -0.0016(13)
C47 0.0685(19) 0.0530(17) 0.0421(15) -0.0088(13) -0.0066(14) 0.0052(14)
O7 0.0492(10) 0.0482(11) 0.0325(9) -0.0045(8) 0.0020(8) -0.0037(8)
C48 0.0450(14) 0.0496(15) 0.0369(13) -0.0031(11) -0.0018(11) -0.0063(11)
C49 0.0529(16) 0.0502(16) 0.0419(15) -0.0052(12) -0.0013(12) -0.0044(12)
O8 0.0541(11) 0.0614(13) 0.0350(10) -0.0073(9) 0.0019(8) 0.0066(9)
C50 0.0451(15) 0.0620(18) 0.0450(15) -0.0050(13) 0.0009(12) 0.0055(13)
C51 0.0517(16) 0.072(2) 0.0415(15) -0.0106(14) -0.0006(13) 0.0063(14)
O9 0.0465(10) 0.0637(13) 0.0320(9) -0.0035(9) -0.0016(8) -0.0044(9)
C52 0.0499(15) 0.0581(17) 0.0378(14) -0.0038(12) 0.0037(12) -0.0058(13)
C53 0.0501(15) 0.0652(19) 0.0414(15) -0.0088(14) 0.0039(12) -0.0063(14)
O10 0.0579(12) 0.0479(11) 0.0352(10) -0.0061(8) -0.0067(8) -0.0019(9)
C54 0.0607(18) 0.0512(16) 0.0438(15) -0.0057(13) -0.0057(13) 0.0027(13)
C55 0.072(2) 0.0557(18) 0.0445(16) -0.0081(14) -0.0080(15) 0.0040(15)
C56 0.085(7) 0.069(7) 0.055(6) -0.008(4) -0.007(5) -0.020(5)
C57 0.061(5) 0.052(5) 0.053(5) -0.004(3) -0.005(4) -0.006(3)
C58 0.051(5) 0.061(6) 0.038(4) 0.006(3) -0.006(3) 0.000(3)
C59 0.045(4) 0.052(4) 0.056(4) -0.005(3) -0.002(3) 0.001(3)
C60 0.043(4) 0.064(5) 0.044(4) 0.000(3) 0.001(3) 0.008(3)
C61 0.054(4) 0.056(4) 0.054(4) -0.006(3) -0.004(3) 0.010(3)
C62 0.065(5) 0.067(5) 0.042(4) -0.001(3) 0.000(3) 0.015(4)
C63 0.057(7) 0.050(8) 0.052(6) -0.006(5) -0.009(5) -0.009(6)
C64 0.036(4) 0.044(4) 0.043(4) 0.005(3) -0.009(3) -0.002(3)
C65 0.057(7) 0.042(5) 0.040(4) 0.004(3) -0.006(4) -0.001(5)
C66 0.032(4) 0.046(4) 0.040(4) 0.006(3) -0.005(3) 0.000(3)
C67 0.056(5) 0.040(4) 0.042(3) 0.005(3) -0.005(3) 0.003(3)
C68 0.053(4) 0.045(4) 0.050(4) 0.002(2) -0.007(3) 0.001(3)
C69 0.064(5) 0.053(4) 0.038(3) 0.003(3) -0.004(3) -0.008(4)
C70 0.069(19) 0.050(14) 0.052(11) 0.005(8) 0.001(10) -0.014(14)
C71 0.043(9) 0.054(8) 0.055(8) 0.002(6) 0.002(7) -0.005(7)
C72 0.030(8) 0.045(9) 0.049(7) 0.009(6) 0.003(6) -0.014(6)
C73 0.039(8) 0.050(8) 0.038(6) 0.014(5) 0.007(5) -0.001(6)
C74 0.038(8) 0.048(9) 0.053(7) 0.006(6) -0.003(6) -0.002(7)
C75 0.057(7) 0.052(7) 0.060(6) -0.005(6) -0.007(6) -0.001(6)
C76 0.060(9) 0.078(13) 0.064(12) -0.019(11) -0.008(9) -0.007(10)

loop_
_atom_type_symbol
_atom_type_description
_atom_type_scat_dispersion_real
_atom_type_scat_dispersion_imag
_atom_type_scat_source
C C 0.0181 0.0091 'International Tables Vol C Tables 4.2.6.8 and 6.1.1.4'
H H 0.0000 0.0000 'International Tables Vol C Tables 4.2.6.8 and 6.1.1.4'
O O 0.0492 0.0322 'International Tables Vol C Tables 4.2.6.8 and 6.1.1.4'

loop_
_geom_angle_atom_site_label_1
_geom_angle_atom_site_label_2
_geom_angle_atom_site_label_3
_geom_angle
C6 C1 C33 114.2(2)
C6 C1 H1 108.7
C33 C1 H1 108.7
C6 C1 H2 108.7
C33 C1 H2 108.7
H1 C1 H2 107.6
C12 C2 C9 111.8(2)
C12 C2 H3 109.3
C9 C2 H3 109.3
C12 C2 H4 109.3
C9 C2 H4 109.3
H3 C2 H4 107.9
C15 C3 C18 111.8(2)
C15 C3 H5 109.3
C18 C3 H5 109.3
C15 C3 H6 109.3
C18 C3 H6 109.3
H5 C3 H6 107.9
C24 C4 C21 112.9(2)
C24 C4 H7 109.0
C21 C4 H7 109.0
C24 C4 H8 109.0
C21 C4 H8 109.0
H7 C4 H8 107.8
C30 C5 C27 110.2(2)
C30 C5 H9 109.6
C27 C5 H9 109.6
C30 C5 H10 109.6
C27 C5 H10 109.6
H9 C5 H10 108.1
C11 C6 C7 117.3(3)
C11 C6 C1 121.1(3)
C7 C6 C1 121.6(2)
O1 C7 C8 124.0(3)
O1 C7 C6 115.1(2)
C8 C7 C6 120.8(3)
C9 C8 C7 121.2(3)
C9 C8 H11 119.4
C7 C8 H11 119.4
C8 C9 C10 119.1(3)
C8 C9 C2 119.5(3)
C10 C9 C2 121.4(3)
O2 C10 C9 116.8(3)
O2 C10 C11 123.1(3)
C9 C10 C11 120.0(3)
C6 C11 C10 121.4(3)
C6 C11 H12 119.3
C10 C11 H12 119.3
C17 C12 C13 118.2(3)
C17 C12 C2 120.0(3)
C13 C12 C2 121.7(3)
O3 C13 C14 123.6(3)
O3 C13 C12 115.9(3)
C14 C13 C12 120.5(3)
C15 C14 C13 121.3(3)
C15 C14 H13 119.3
C13 C14 H13 119.3
C14 C15 C16 118.5(3)
C14 C15 C3 120.0(2)
C16 C15 C3 121.5(3)
O4 C16 C15 116.2(3)
O4 C16 C17 123.7(2)
C15 C16 C17 120.1(3)
C12 C17 C16 121.3(3)
C12 C17 H14 119.3
C16 C17 H14 119.3
C23 C18 C19 118.1(3)
C23 C18 C3 120.3(2)
C19 C18 C3 121.5(3)
O5 C19 C20 125.0(2)
O5 C19 C18 114.9(2)
C20 C19 C18 120.1(3)
C21 C20 C19 121.5(2)
C21 C20 H15 119.2
C19 C20 H15 119.2
C20 C21 C22 119.1(3)
C20 C21 C4 120.4(2)
C22 C21 C4 120.5(3)
O6 C22 C21 117.4(2)
O6 C22 C23 123.4(2)
C21 C22 C23 119.2(3)
C18 C23 C22 121.8(2)
C18 C23 H16 119.1
C22 C23 H16 119.1
C29 C24 C25 117.7(3)
C29 C24 C4 120.9(3)
C25 C24 C4 121.4(2)
O7 C25 C26 123.8(3)
O7 C25 C24 116.1(2)
C26 C25 C24 120.1(3)
C27 C26 C25 121.2(3)
C27 C26 H17 119.4
C25 C26 H17 119.4
C26 C27 C28 119.2(3)
C26 C27 C5 119.9(3)
C28 C27 C5 120.8(3)
O8 C28 C29 123.6(3)
O8 C28 C27 116.6(3)
C29 C28 C27 119.7(3)
C28 C29 C24 122.0(3)
C28 C29 H18 119.0
C24 C29 H18 119.0
C35 C30 C31 117.7(3)
C35 C30 C5 121.2(3)
C31 C30 C5 121.1(2)
O9 C31 C32 125.0(3)
O9 C31 C30 114.9(3)
C32 C31 C30 120.1(3)
C33 C32 C31 121.0(3)
C33 C32 H19 119.5
C31 C32 H19 119.5
C32 C33 C34 118.9(3)
C32 C33 C1 119.9(3)
C34 C33 C1 121.2(2)
O10 C34 C35 122.4(3)
O10 C34 C33 117.5(3)
C35 C34 C33 120.1(3)
C30 C35 C34 122.1(3)
C30 C35 H20 119.0
C34 C35 H20 119.0
C7 O1 C36 116.3(2)
O1 C36 C37 106.9(3)
O1 C36 H21 110.3
C37 C36 H21 110.3
O1 C36 H22 110.3
C37 C36 H22 110.3
H21 C36 H22 108.6
C36 C37 H23 109.5
C36 C37 H24 109.5
H23 C37 H24 109.5
C36 C37 H25 109.5
H23 C37 H25 109.5
H24 C37 H25 109.5
C10 O2 C38 118.3(2)
O2 C38 C39 106.7(3)
O2 C38 H26 110.4
C39 C38 H26 110.4
O2 C38 H27 110.4
C39 C38 H27 110.4
H26 C38 H27 108.6
C38 C39 H28 109.5
C38 C39 H29 109.5
H28 C39 H29 109.5
C38 C39 H30 109.5
H28 C39 H30 109.5
H29 C39 H30 109.5
C13 O3 C40 116.5(3)
O3 C40 C41 108.2(3)
O3 C40 H31 110.1
C41 C40 H31 110.1
O3 C40 H32 110.1
C41 C40 H32 110.1
H31 C40 H32 108.4
C40 C41 H33 109.5
C40 C41 H34 109.5
H33 C41 H34 109.5
C40 C41 H35 109.5
H33 C41 H35 109.5
H34 C41 H35 109.5
C16 O4 C42 118.6(2)
O4 C42 C43 107.4(3)
O4 C42 H36 110.2
C43 C42 H36 110.2
O4 C42 H37 110.2
C43 C42 H37 110.2
H36 C42 H37 108.5
C42 C43 H38 109.5
C42 C43 H39 109.5
H38 C43 H39 109.5
C42 C43 H40 109.5
H38 C43 H40 109.5
H39 C43 H40 109.5
C19 O5 C44 117.6(2)
O5 C44 C45 106.1(2)
O5 C44 H41 110.5
C45 C44 H41 110.5
O5 C44 H42 110.5
C45 C44 H42 110.5
H41 C44 H42 108.7
C44 C45 H43 109.5
C44 C45 H44 109.5
H43 C45 H44 109.5
C44 C45 H45 109.5
H43 C45 H45 109.5
H44 C45 H45 109.5
C22 O6 C46 117.8(2)
O6 C46 C47 108.8(3)
O6 C46 H46 109.9
C47 C46 H46 109.9
O6 C46 H47 109.9
C47 C46 H47 109.9
H46 C46 H47 108.3
C46 C47 H48 109.5
C46 C47 H49 109.5
H48 C47 H49 109.5
C46 C47 H50 109.5
H48 C47 H50 109.5
H49 C47 H50 109.5
C25 O7 C48 117.1(2)
O7 C48 C49 107.1(2)
O7 C48 H51 110.3
C49 C48 H51 110.3
O7 C48 H52 110.3
C49 C48 H52 110.3
H51 C48 H52 108.5
C48 C49 H53 109.5
C48 C49 H54 109.5
H53 C49 H54 109.5
C48 C49 H55 109.5
H53 C49 H55 109.5
H54 C49 H55 109.5
C28 O8 C50 117.8(2)
O8 C50 C51 108.0(3)
O8 C50 H56 110.1
C51 C50 H56 110.1
O8 C50 H57 110.1
C51 C50 H57 110.1
H56 C50 H57 108.4
C50 C51 H58 109.5
C50 C51 H59 109.5
H58 C51 H59 109.5
C50 C51 H60 109.5
H58 C51 H60 109.5
H59 C51 H60 109.5
C31 O9 C52 117.3(2)
O9 C52 C53 107.1(3)
O9 C52 H61 110.3
C53 C52 H61 110.3
O9 C52 H62 110.3
C53 C52 H62 110.3
H61 C52 H62 108.6
C52 C53 H63 109.5
C52 C53 H64 109.5
H63 C53 H64 109.5
C52 C53 H65 109.5
H63 C53 H65 109.5
H64 C53 H65 109.5
C34 O10 C54 117.3(2)
O10 C54 C55 107.8(3)
O10 C54 H66 110.2
C55 C54 H66 110.2
O10 C54 H67 110.2
C55 C54 H67 110.2
H66 C54 H67 108.5
C54 C55 H68 109.5
C54 C55 H69 109.5
H68 C55 H69 109.5
C54 C55 H70 109.5
H68 C55 H70 109.5
H69 C55 H70 109.5
C57 C56 H71 109.5
C57 C56 H72 109.5
H71 C56 H72 109.5
C57 C56 H73 109.5
H71 C56 H73 109.5
H72 C56 H73 109.5
C56 C57 C58 116.7(9)
C56 C57 H74 108.1
C58 C57 H74 108.1
C56 C57 H75 108.1
C58 C57 H75 108.1
H74 C57 H75 107.3
C59 C58 C57 114.3(8)
C59 C58 H76 108.7
C57 C58 H76 108.7
C59 C58 H77 108.7
C57 C58 H77 108.7
H76 C58 H77 107.6
C58 C59 C60 117.9(8)
C58 C59 H78 107.8
C60 C59 H78 107.8
C58 C59 H79 107.8
C60 C59 H79 107.8
H78 C59 H79 107.2
C61 C60 C59 113.8(7)
C61 C60 H80 108.8
C59 C60 H80 108.8
C61 C60 H81 108.8
C59 C60 H81 108.8
H80 C60 H81 107.7
C60 C61 C62 116.2(7)
C60 C61 H82 108.2
C62 C61 H82 108.2
C60 C61 H83 108.2
C62 C61 H83 108.2
H82 C61 H83 107.4
C61 C62 H84 109.5
C61 C62 H85 109.5
H84 C62 H85 109.5
C61 C62 H86 109.5
H84 C62 H86 109.5
H85 C62 H86 109.5
C64 C63 H87 109.5
C64 C63 H88 109.5
H87 C63 H88 109.5
C64 C63 H89 109.5
H87 C63 H89 109.5
H88 C63 H89 109.5
C63 C64 C65 115.0(9)
C63 C64 H90 108.5
C65 C64 H90 108.5
C63 C64 H91 108.5
C65 C64 H91 108.5
H90 C64 H91 107.5
C66 C65 C64 116.5(9)
C66 C65 H92 108.2
C64 C65 H92 108.2
C66 C65 H93 108.2
C64 C65 H93 108.2
H92 C65 H93 107.3
C65 C66 C67 114.1(7)
C65 C66 H94 108.7
C67 C66 H94 108.7
C65 C66 H95 108.7
C67 C66 H95 108.7
H94 C66 H95 107.6
C66 C67 C68 115.9(8)
C66 C67 H96 108.3
C68 C67 H96 108.3
C66 C67 H97 108.3
C68 C67 H97 108.3
H96 C67 H97 107.4
C67 C68 C69 114.8(7)
C67 C68 H98 108.6
C69 C68 H98 108.6
C67 C68 H99 108.6
C69 C68 H99 108.6
H98 C68 H99 107.5
C68 C69 H100 109.5
C68 C69 H101 109.5
H100 C69 H101 109.5
C68 C69 H102 109.5
H100 C69 H102 109.5
H101 C69 H102 109.5
C71 C70 H103 109.5
C71 C70 H104 109.5
H103 C70 H104 109.5
C71 C70 H105 109.5
H103 C70 H105 109.5
H104 C70 H105 109.5
C70 C71 C72 114(2)
C70 C71 H106 108.7
C72 C71 H106 108.7
C70 C71 H107 108.7
C72 C71 H107 108.7
H106 C71 H107 107.6
C73 C72 C71 116(2)
C73 C72 H108 108.4
C71 C72 H108 108.4
C73 C72 H109 108.4
C71 C72 H109 108.4
H108 C72 H109 107.4
C72 C73 C74 113.5(15)
C72 C73 H110 108.9
C74 C73 H110 108.9
C72 C73 H111 108.9
C74 C73 H111 108.9
H110 C73 H111 107.7
C75 C74 C73 117.6(17)
C75 C74 H112 107.9
C73 C74 H112 107.9
C75 C74 H113 107.9
C73 C74 H113 107.9
H112 C74 H113 107.2
C74 C75 C76 114.3(16)
C74 C75 H114 108.7
C76 C75 H114 108.7
C74 C75 H115 108.7
C76 C75 H115 108.7
H114 C75 H115 107.6
C75 C76 H116 109.5
C75 C76 H117 109.5
H116 C76 H117 109.5
C75 C76 H118 109.5
H116 C76 H118 109.5
H117 C76 H118 109.5

loop_
_geom_bond_atom_site_label_1
_geom_bond_atom_site_label_2
_geom_bond_distance
C1 C6 1.501(4)
C1 C33 1.528(4)
C1 H1 0.9900
C1 H2 0.9900
C2 C12 1.507(4)
C2 C9 1.516(4)
C2 H3 0.9900
C2 H4 0.9900
C3 C15 1.509(4)
C3 C18 1.511(4)
C3 H5 0.9900
C3 H6 0.9900
C4 C24 1.503(4)
C4 C21 1.521(4)
C4 H7 0.9900
C4 H8 0.9900
C5 C30 1.510(4)
C5 C27 1.524(4)
C5 H9 0.9900
C5 H10 0.9900
C6 C11 1.402(4)
C6 C7 1.406(4)
C7 O1 1.395(3)
C7 C8 1.398(4)
C8 C9 1.377(4)
C8 H11 0.9500
C9 C10 1.393(4)
C10 O2 1.376(3)
C10 C11 1.403(4)
C11 H12 0.9500
C12 C17 1.385(4)
C12 C13 1.403(4)
C13 O3 1.384(4)
C13 C14 1.390(4)
C14 C15 1.389(4)
C14 H13 0.9500
C15 C16 1.395(4)
C16 O4 1.374(3)
C16 C17 1.405(4)
C17 H14 0.9500
C18 C23 1.383(4)
C18 C19 1.405(4)
C19 O5 1.384(3)
C19 C20 1.393(4)
C20 C21 1.378(4)
C20 H15 0.9500
C21 C22 1.399(4)
C22 O6 1.372(3)
C22 C23 1.405(4)
C23 H16 0.9500
C24 C29 1.398(4)
C24 C25 1.400(4)
C25 O7 1.374(3)
C25 C26 1.400(4)
C26 C27 1.381(4)
C26 H17 0.9500
C27 C28 1.393(4)
C28 O8 1.384(3)
C28 C29 1.385(4)
C29 H18 0.9500
C30 C35 1.383(4)
C30 C31 1.414(4)
C31 O9 1.367(3)
C31 C32 1.395(4)
C32 C33 1.388(4)
C32 H19 0.9500
C33 C34 1.389(4)
C34 O10 1.383(3)
C34 C35 1.388(4)
C35 H20 0.9500
O1 C36 1.433(3)
C36 C37 1.504(4)
C36 H21 0.9900
C36 H22 0.9900
C37 H23 0.9800
C37 H24 0.9800
C37 H25 0.9800
O2 C38 1.427(4)
C38 C39 1.514(5)
C38 H26 0.9900
C38 H27 0.9900
C39 H28 0.9800
C39 H29 0.9800
C39 H30 0.9800
O3 C40 1.434(4)
C40 C41 1.491(5)
C40 H31 0.9900
C40 H32 0.9900
C41 H33 0.9800
C41 H34 0.9800
C41 H35 0.9800
O4 C42 1.432(3)
C42 C43 1.494(5)
C42 H36 0.9900
C42 H37 0.9900
C43 H38 0.9800
C43 H39 0.9800
C43 H40 0.9800
O5 C44 1.432(3)
C44 C45 1.513(4)
C44 H41 0.9900
C44 H42 0.9900
C45 H43 0.9800
C45 H44 0.9800
C45 H45 0.9800
O6 C46 1.431(3)
C46 C47 1.496(4)
C46 H46 0.9900
C46 H47 0.9900
C47 H48 0.9800
C47 H49 0.9800
C47 H50 0.9800
O7 C48 1.440(3)
C48 C49 1.491(4)
C48 H51 0.9900
C48 H52 0.9900
C49 H53 0.9800
C49 H54 0.9800
C49 H55 0.9800
O8 C50 1.433(4)
C50 C51 1.502(4)
C50 H56 0.9900
C50 H57 0.9900
C51 H58 0.9800
C51 H59 0.9800
C51 H60 0.9800
O9 C52 1.452(4)
C52 C53 1.503(4)
C52 H61 0.9900
C52 H62 0.9900
C53 H63 0.9800
C53 H64 0.9800
C53 H65 0.9800
O10 C54 1.420(4)
C54 C55 1.498(4)
C54 H66 0.9900
C54 H67 0.9900
C55 H68 0.9800
C55 H69 0.9800
C55 H70 0.9800
C56 C57 1.469(11)
C56 H71 0.9800
C56 H72 0.9800
C56 H73 0.9800
C57 C58 1.520(12)
C57 H74 0.9900
C57 H75 0.9900
C58 C59 1.470(10)
C58 H76 0.9900
C58 H77 0.9900
C59 C60 1.513(11)
C59 H78 0.9900
C59 H79 0.9900
C60 C61 1.487(10)
C60 H80 0.9900
C60 H81 0.9900
C61 C62 1.508(9)
C61 H82 0.9900
C61 H83 0.9900
C62 H84 0.9800
C62 H85 0.9800
C62 H86 0.9800
C63 C64 1.473(11)
C63 H87 0.9800
C63 H88 0.9800
C63 H89 0.9800
C64 C65 1.515(11)
C64 H90 0.9900
C64 H91 0.9900
C65 C66 1.489(11)
C65 H92 0.9900
C65 H93 0.9900
C66 C67 1.506(10)
C66 H94 0.9900
C66 H95 0.9900
C67 C68 1.510(10)
C67 H96 0.9900
C67 H97 0.9900
C68 C69 1.518(9)
C68 H98 0.9900
C68 H99 0.9900
C69 H100 0.9800
C69 H101 0.9800
C69 H102 0.9800
C70 C71 1.477(17)
C70 H103 0.9800
C70 H104 0.9800
C70 H105 0.9800
C71 C72 1.520(17)
C71 H106 0.9900
C71 H107 0.9900
C72 C73 1.491(16)
C72 H108 0.9900
C72 H109 0.9900
C73 C74 1.507(16)
C73 H110 0.9900
C73 H111 0.9900
C74 C75 1.499(15)
C74 H112 0.9900
C74 H113 0.9900
C75 C76 1.504(15)
C75 H114 0.9900
C75 H115 0.9900
C76 H116 0.9800
C76 H117 0.9800
C76 H118 0.9800

loop_
_geom_torsion_atom_site_label_1
_geom_torsion_atom_site_label_2
_geom_torsion_atom_site_label_3
_geom_torsion_atom_site_label_4
_geom_torsion
C33 C1 C6 C11 -92.7(3)
C33 C1 C6 C7 84.9(3)
C11 C6 C7 O1 -176.6(2)
C1 C6 C7 O1 5.7(4)
C11 C6 C7 C8 0.3(4)
C1 C6 C7 C8 -177.4(3)
O1 C7 C8 C9 177.3(3)
C6 C7 C8 C9 0.7(4)
C7 C8 C9 C10 -2.2(4)
C7 C8 C9 C2 175.9(3)
C12 C2 C9 C8 -88.1(3)
C12 C2 C9 C10 90.0(3)
C8 C9 C10 O2 -178.8(2)
C2 C9 C10 O2 3.1(4)
C8 C9 C10 C11 2.7(4)
C2 C9 C10 C11 -175.4(2)
C7 C6 C11 C10 0.3(4)
C1 C6 C11 C10 178.0(2)
O2 C10 C11 C6 179.8(2)
C9 C10 C11 C6 -1.8(4)
C9 C2 C12 C17 -87.4(3)
C9 C2 C12 C13 88.7(3)
C17 C12 C13 O3 178.9(2)
C2 C12 C13 O3 2.8(4)
C17 C12 C13 C14 -1.5(4)
C2 C12 C13 C14 -177.6(2)
O3 C13 C14 C15 -177.6(2)
C12 C13 C14 C15 2.9(4)
C13 C14 C15 C16 -1.1(4)
C13 C14 C15 C3 176.4(2)
C18 C3 C15 C14 -87.7(3)
C18 C3 C15 C16 89.7(3)
C14 C15 C16 O4 177.9(2)
C3 C15 C16 O4 0.5(4)
C14 C15 C16 C17 -2.0(4)
C3 C15 C16 C17 -179.4(2)
C13 C12 C17 C16 -1.6(4)
C2 C12 C17 C16 174.6(2)
O4 C16 C17 C12 -176.5(2)
C15 C16 C17 C12 3.4(4)
C15 C3 C18 C23 -88.9(3)
C15 C3 C18 C19 87.3(3)
C23 C18 C19 O5 177.7(2)
C3 C18 C19 O5 1.5(4)
C23 C18 C19 C20 -2.1(4)
C3 C18 C19 C20 -178.3(2)
O5 C19 C20 C21 -178.6(2)
C18 C19 C20 C21 1.2(4)
C19 C20 C21 C22 1.8(4)
C19 C20 C21 C4 179.8(2)
C24 C4 C21 C20 -89.0(3)
C24 C4 C21 C22 89.0(3)
C20 C21 C22 O6 178.1(2)
C4 C21 C22 O6 0.1(4)
C20 C21 C22 C23 -3.8(4)
C4 C21 C22 C23 178.3(2)
C19 C18 C23 C22 0.1(4)
C3 C18 C23 C22 176.4(3)
O6 C22 C23 C18 -179.1(3)
C21 C22 C23 C18 2.9(4)
C21 C4 C24 C29 -88.7(3)
C21 C4 C24 C25 89.8(3)
C29 C24 C25 O7 179.4(2)
C4 C24 C25 O7 0.8(4)
C29 C24 C25 C26 1.2(4)
C4 C24 C25 C26 -177.4(2)
O7 C25 C26 C27 -178.1(2)
C24 C25 C26 C27 0.0(4)
C25 C26 C27 C28 -1.0(4)
C25 C26 C27 C5 174.4(2)
C30 C5 C27 C26 -90.2(3)
C30 C5 C27 C28 85.2(3)
C26 C27 C28 O8 -178.1(2)
C5 C27 C28 O8 6.5(4)
C26 C27 C28 C29 0.8(4)
C5 C27 C28 C29 -174.6(3)
O8 C28 C29 C24 179.2(2)
C27 C28 C29 C24 0.4(4)
C25 C24 C29 C28 -1.5(4)
C4 C24 C29 C28 177.2(3)
C27 C5 C30 C35 -89.1(3)
C27 C5 C30 C31 89.6(3)
C35 C30 C31 O9 179.5(2)
C5 C30 C31 O9 0.7(4)
C35 C30 C31 C32 0.4(4)
C5 C30 C31 C32 -178.4(2)
O9 C31 C32 C33 -178.7(2)
C30 C31 C32 C33 0.2(4)
C31 C32 C33 C34 0.3(4)
C31 C32 C33 C1 179.8(2)
C6 C1 C33 C32 -87.0(3)
C6 C1 C33 C34 92.5(3)
C32 C33 C34 O10 179.4(2)
C1 C33 C34 O10 -0.1(4)
C32 C33 C34 C35 -1.5(4)
C1 C33 C34 C35 179.0(3)
C31 C30 C35 C34 -1.6(4)
C5 C30 C35 C34 177.2(3)
O10 C34 C35 C30 -178.8(2)
C33 C34 C35 C30 2.2(4)
C8 C7 O1 C36 21.0(4)
C6 C7 O1 C36 -162.2(3)
C7 O1 C36 C37 179.8(3)
C9 C10 O2 C38 168.4(3)
C11 C10 O2 C38 -13.2(4)
C10 O2 C38 C39 -174.9(3)
C14 C13 O3 C40 14.6(4)
C12 C13 O3 C40 -165.8(3)
C13 O3 C40 C41 175.6(3)
C15 C16 O4 C42 175.1(2)
C17 C16 O4 C42 -5.0(4)
C16 O4 C42 C43 173.9(2)
C20 C19 O5 C44 -5.5(4)
C18 C19 O5 C44 174.7(2)
C19 O5 C44 C45 -176.7(3)
C21 C22 O6 C46 -174.2(2)
C23 C22 O6 C46 7.7(4)
C22 O6 C46 C47 167.8(2)
C26 C25 O7 C48 -8.4(4)
C24 C25 O7 C48 173.5(2)
C25 O7 C48 C49 178.2(2)
C29 C28 O8 C50 4.7(4)
C27 C28 O8 C50 -176.5(2)
C28 O8 C50 C51 -179.0(2)
C32 C31 O9 C52 -5.2(4)
C30 C31 O9 C52 175.8(2)
C31 O9 C52 C53 177.6(2)
C35 C34 O10 C54 -4.4(4)
C33 C34 O10 C54 174.7(2)
C34 O10 C54 C55 -176.0(2)
C56 C57 C58 C59 179.0(10)
C57 C58 C59 C60 -178.2(8)
C58 C59 C60 C61 177.2(8)
C59 C60 C61 C62 175.9(8)
C63 C64 C65 C66 179.2(16)
C64 C65 C66 C67 -176.9(11)
C65 C66 C67 C68 173.5(11)
C66 C67 C68 C69 58.6(12)
C70 C71 C72 C73 -179(4)
C71 C72 C73 C74 175(3)
C72 C73 C74 C75 -171(3)
C73 C74 C75 C76 -64(3)
